data_7121952
loop_
_publ_author_name
'Thomson, Connor J.'
'Zhang, Qingzhi'
'Al-Maharik, Nawaf'
'B\"uhl, Michael'
'Cordes, David B.'
'Slawin, Alexandra M. Z.'
'O'Hagan, David'

_publ_section_title
;
 Fluorinated cyclopropanes: synthesis and chemistry of the aryl
 \a,\b,\b-trifluorocyclopropane motif.
;
_journal_issue 60
_journal_name_full 'Chemical communications (Cambridge, England)'
_journal_page_first 8415
_journal_page_last 8418
_journal_paper_doi 10.1039/c8cc04964e
_journal_volume 54
_journal_year 2018
_chemical_absolute_configuration unk
_chemical_formula_moiety 'C11 H10 F3 N O'
_chemical_formula_sum 'C11 H10 F3 N O'
_chemical_formula_weight 229.20
_space_group_crystal_system orthorhombic
_space_group_IT_number 29
_space_group_name_Hall 'P 2c -2ac'
_space_group_name_H-M_alt 'P c a 21'
_symmetry_space_group_name_Hall 'P 2c -2ac'
_symmetry_space_group_name_H-M 'P c a 21'
_atom_sites_solution_hydrogens geom
_atom_sites_solution_primary direct
_atom_sites_solution_secondary difmap
_audit_creation_date 2018-06-25
_audit_creation_method 'by CrystalStructure 4.3'
_audit_update_record
;
2018-06-25 deposited with the CCDC.
2018-07-12 downloaded from the CCDC.
;
_cell_angle_alpha 90.0000
_cell_angle_beta 90.0000
_cell_angle_gamma 90.0000
_cell_formula_units_Z 8
_cell_length_a 21.421(6)
_cell_length_b 8.828(2)
_cell_length_c 11.037(3)
_cell_measurement_reflns_used 2270
_cell_measurement_temperature 173
_cell_measurement_theta_max 24.30
_cell_measurement_theta_min 2.60
_cell_volume 2087.1(9)
_computing_cell_refinement 'CrystalClear-SM Expert 2.1 b45'
_computing_data_collection 'CrystalClear-SM Expert 2.1 b45 (Rigaku, 2015)'
_computing_data_reduction 'CrystalClear-SM Expert 2.1 b45'
_computing_molecular_graphics 'CrystalStructure 4.3'
_computing_publication_material 'CrystalStructure 4.3 (Rigaku, 2018)'
_computing_structure_refinement 'SHELXL Version 2018/3 (Sheldrick, 2008)'
_computing_structure_solution 'Superflip (Palatinus, et al., 2007)'
_diffrn_ambient_temperature 173
_diffrn_detector_area_resol_mean 5.814
_diffrn_measured_fraction_theta_full 1.000
_diffrn_measured_fraction_theta_max 1.000
_diffrn_measurement_device_type 'Rigaku XtaLAB P200'
_diffrn_measurement_method \w
_diffrn_radiation_type 'Mo K\a'
_diffrn_radiation_wavelength 0.71075
_diffrn_reflns_av_R_equivalents 0.0723
_diffrn_reflns_av_unetI/netI 0.0452
_diffrn_reflns_Laue_measured_fraction_full 1.000
_diffrn_reflns_Laue_measured_fraction_max 1.000
_diffrn_reflns_limit_h_max 25
_diffrn_reflns_limit_h_min -25
_diffrn_reflns_limit_k_max 10
_diffrn_reflns_limit_k_min -10
_diffrn_reflns_limit_l_max 13
_diffrn_reflns_limit_l_min -13
_diffrn_reflns_number 24311
_diffrn_reflns_point_group_measured_fraction_full 0.967
_diffrn_reflns_point_group_measured_fraction_max 0.967
_diffrn_reflns_theta_full 25.242
_diffrn_reflns_theta_max 25.346
_diffrn_reflns_theta_min 1.901
_diffrn_standards_number 0
_exptl_absorpt_coefficient_mu 0.130
_exptl_absorpt_correction_T_max 0.997
_exptl_absorpt_correction_T_min 0.874
_exptl_absorpt_correction_type multi-scan
_exptl_absorpt_process_details 'REQAB (Rigaku, 1998)'
_exptl_crystal_colour colorless
_exptl_crystal_density_diffrn 1.459
_exptl_crystal_density_method 'not measured'
_exptl_crystal_description needle
_exptl_crystal_F_000 944.00
_exptl_crystal_recrystallization_method 'Re-crystallisation from solvent: Dichloromethane/petroleum ether'
_exptl_crystal_size_max 0.210
_exptl_crystal_size_mid 0.040
_exptl_crystal_size_min 0.020
_refine_diff_density_max 0.14
_refine_diff_density_min -0.15
_refine_ls_abs_structure_details
;
 Flack x determined using 1020 quotients [(I+)-(I-)]/[(I+)+(I-)]
 (Parsons, Flack and Wagner, Acta Cryst. B69 (2013) 249-259).
;
_refine_ls_abs_structure_Flack 0.0(4)
_refine_ls_extinction_method none
_refine_ls_goodness_of_fit_ref 1.077
_refine_ls_hydrogen_treatment mixed
_refine_ls_number_parameters 297
_refine_ls_number_reflns 3681
_refine_ls_number_restraints 3
_refine_ls_R_factor_all 0.0704
_refine_ls_R_factor_gt 0.0398
_refine_ls_shift/su_max 0.000
_refine_ls_structure_factor_coef Fsqd
_refine_ls_weighting_details 'w = 1/[\s^2^(Fo^2^)+(0.0305P)^2^+0.2203P] where P=(Fo^2^+2Fc^2^)/3'
_refine_ls_weighting_scheme calc
_refine_ls_wR_factor_gt 0.0681
_refine_ls_wR_factor_ref 0.0774
_reflns_Friedel_coverage 0.829
_reflns_Friedel_fraction_full 0.931
_reflns_Friedel_fraction_max 0.930
_reflns_number_gt 2784
_reflns_number_total 3681
_reflns_threshold_expression F^2^>2.0\s(F^2^)
_cod_data_source_file c8cc04964e2.cif
_cod_data_source_block 19b
_cod_depositor_comments 'Adding full bibliography for 7121950--7121954.cif.'
_cod_database_code 7121952

loop_
_space_group_symop_id
_space_group_symop_operation_xyz
1 +X,+Y,+Z
2 -X,-Y,1/2+Z
3 1/2-X,+Y,1/2+Z
4 1/2+X,-Y,+Z

loop_
_atom_site_label
_atom_site_type_symbol
_atom_site_fract_x
_atom_site_fract_y
_atom_site_fract_z
_atom_site_U_iso_or_equiv
_atom_site_adp_type
_atom_site_occupancy
_atom_site_site_symmetry_order
_atom_site_calc_flag
_atom_site_refinement_flags_posn
_atom_site_refinement_flags_adp
F1 F -0.02822(9) 0.3466(2) 0.19240(18) 0.0414(5) Uani 1 1 d . .
F2 F -0.09919(11) 0.3570(3) -0.0097(2) 0.0644(7) Uani 1 1 d . .
F3 F -0.03682(13) 0.5185(3) -0.0973(2) 0.0746(8) Uani 1 1 d . .
F21 F -0.00897(10) -0.1654(3) 0.2719(2) 0.0494(6) Uani 1 1 d . .
F22 F -0.01636(11) -0.1406(3) 0.5127(2) 0.0599(7) Uani 1 1 d . .
F23 F 0.05863(11) 0.0260(3) 0.5225(2) 0.0575(7) Uani 1 1 d . .
O4 O 0.05884(11) 0.6428(3) 0.0604(2) 0.0391(6) Uani 1 1 d . .
O24 O 0.09867(11) 0.1375(3) 0.2824(2) 0.0379(6) Uani 1 1 d . .
N5 N 0.09004(13) 0.4249(3) 0.1514(2) 0.0302(7) Uani 1 1 d D .
H5 H 0.0760(17) 0.342(3) 0.194(3) 0.048(12) Uiso 1 1 d D .
N25 N 0.10078(13) -0.0859(3) 0.1798(3) 0.0327(7) Uani 1 1 d D .
H25 H 0.0786(15) -0.174(3) 0.156(3) 0.043(11) Uiso 1 1 d D .
C1 C -0.01868(16) 0.4675(4) 0.1171(3) 0.0309(8) Uani 1 1 d . .
C2 C -0.05967(19) 0.4733(5) 0.0095(4) 0.0454(10) Uani 1 1 d . .
C3 C -0.07206(19) 0.5801(5) 0.1073(4) 0.0548(11) Uani 1 1 d . .
H3A H -0.109441 0.562583 0.158151 0.066 Uiso 1 1 calc R U
H3B H -0.061444 0.687846 0.093609 0.066 Uiso 1 1 calc R U
C4 C 0.04733(16) 0.5197(4) 0.1081(3) 0.0292(8) Uani 1 1 d . .
C6 C 0.15652(15) 0.4558(4) 0.1423(3) 0.0353(9) Uani 1 1 d . .
H6A H 0.176625 0.430363 0.220466 0.042 Uiso 1 1 calc R U
H6B H 0.162598 0.565535 0.127952 0.042 Uiso 1 1 calc R U
C7 C 0.18844(16) 0.3684(4) 0.0423(3) 0.0298(8) Uani 1 1 d . .
C8 C 0.15623(17) 0.3093(4) -0.0555(3) 0.0356(9) Uani 1 1 d . .
H8 H 0.112427 0.324262 -0.061640 0.043 Uiso 1 1 calc R U
C9 C 0.1873(2) 0.2287(5) -0.1446(3) 0.0448(10) Uani 1 1 d . .
H9 H 0.164577 0.186899 -0.210575 0.054 Uiso 1 1 calc R U
C10 C 0.2513(2) 0.2086(4) -0.1379(4) 0.0448(10) Uani 1 1 d . .
H10 H 0.272667 0.153298 -0.198994 0.054 Uiso 1 1 calc R U
C11 C 0.28363(19) 0.2696(5) -0.0419(4) 0.0478(11) Uani 1 1 d . .
H11 H 0.327643 0.257619 -0.037324 0.057 Uiso 1 1 calc R U
C12 C 0.25257(18) 0.3480(4) 0.0479(4) 0.0396(9) Uani 1 1 d . .
H12 H 0.275364 0.388397 0.114287 0.047 Uiso 1 1 calc R U
C21 C 0.01834(16) -0.0383(4) 0.3204(3) 0.0329(9) Uani 1 1 d . .
C22 C 0.01141(19) -0.0251(5) 0.4538(3) 0.0430(10) Uani 1 1 d . .
C23 C -0.02587(19) 0.0753(4) 0.3785(3) 0.0413(10) Uani 1 1 d . .
H23A H -0.014100 0.183652 0.375868 0.050 Uiso 1 1 calc R U
H23B H -0.071240 0.055143 0.372808 0.050 Uiso 1 1 calc R U
C24 C 0.07626(15) 0.0133(4) 0.2576(3) 0.0297(8) Uani 1 1 d . .
C26 C 0.16116(15) -0.0603(4) 0.1222(3) 0.0352(9) Uani 1 1 d . .
H26A H 0.168483 0.050145 0.116232 0.042 Uiso 1 1 calc R U
H26B H 0.159728 -0.101331 0.038743 0.042 Uiso 1 1 calc R U
C27 C 0.21523(16) -0.1316(4) 0.1884(3) 0.0300(8) Uani 1 1 d . .
C28 C 0.20821(17) -0.2150(4) 0.2939(3) 0.0359(9) Uani 1 1 d . .
H28 H 0.167866 -0.227167 0.328315 0.043 Uiso 1 1 calc R U
C29 C 0.2597(2) -0.2812(4) 0.3501(4) 0.0446(10) Uani 1 1 d . .
H29 H 0.254086 -0.339314 0.421730 0.054 Uiso 1 1 calc R U
C30 C 0.31836(19) -0.2629(5) 0.3026(4) 0.0459(11) Uani 1 1 d . .
H30 H 0.353338 -0.308781 0.340739 0.055 Uiso 1 1 calc R U
C31 C 0.32622(18) -0.1775(5) 0.1993(4) 0.0479(11) Uani 1 1 d . .
H31 H 0.366891 -0.162956 0.166977 0.057 Uiso 1 1 calc R U
C32 C 0.27535(17) -0.1128(4) 0.1423(3) 0.0398(10) Uani 1 1 d . .
H32 H 0.281407 -0.054716 0.070750 0.048 Uiso 1 1 calc R U

loop_
_atom_site_aniso_label
_atom_site_aniso_U_11
_atom_site_aniso_U_22
_atom_site_aniso_U_33
_atom_site_aniso_U_23
_atom_site_aniso_U_13
_atom_site_aniso_U_12
F1 0.0399(13) 0.0490(14) 0.0354(11) 0.0105(11) -0.0001(10) -0.0105(10)
F2 0.0660(16) 0.0680(17) 0.0593(16) 0.0053(13) -0.0266(12) -0.0288(14)
F3 0.094(2) 0.089(2) 0.0405(14) 0.0230(14) -0.0227(14) -0.0297(16)
F21 0.0419(13) 0.0497(14) 0.0566(14) -0.0126(12) 0.0052(11) -0.0154(10)
F22 0.0715(16) 0.0511(15) 0.0572(15) 0.0199(13) 0.0188(13) 0.0067(12)
F23 0.0680(16) 0.0670(17) 0.0374(12) -0.0012(12) -0.0127(13) 0.0027(13)
O4 0.0445(16) 0.0293(15) 0.0436(16) 0.0022(12) -0.0004(13) -0.0058(12)
O24 0.0403(15) 0.0302(15) 0.0433(14) -0.0036(13) -0.0027(12) -0.0048(12)
N5 0.0296(18) 0.0303(19) 0.0308(17) 0.0018(15) 0.0052(13) -0.0001(14)
N25 0.0322(18) 0.0285(18) 0.0375(18) -0.0049(15) 0.0005(14) -0.0042(14)
C1 0.036(2) 0.030(2) 0.027(2) 0.0019(17) -0.0026(17) -0.0016(16)
C2 0.047(3) 0.047(3) 0.041(2) 0.007(2) -0.013(2) -0.016(2)
C3 0.036(2) 0.050(3) 0.079(3) -0.002(3) -0.008(2) 0.008(2)
C4 0.035(2) 0.030(2) 0.0221(17) -0.0060(17) 0.0028(17) -0.0023(17)
C6 0.031(2) 0.038(2) 0.037(2) -0.0058(17) -0.0029(17) 0.0010(17)
C7 0.031(2) 0.0251(19) 0.033(2) 0.0059(16) 0.0019(17) -0.0013(16)
C8 0.032(2) 0.039(2) 0.036(2) -0.0030(17) 0.0010(18) -0.0017(18)
C9 0.054(3) 0.046(3) 0.035(2) -0.0075(19) 0.003(2) -0.004(2)
C10 0.050(3) 0.044(2) 0.040(2) -0.003(2) 0.016(2) 0.006(2)
C11 0.037(2) 0.056(3) 0.051(3) 0.004(2) 0.004(2) 0.008(2)
C12 0.032(2) 0.044(2) 0.042(2) 0.003(2) -0.0004(19) -0.002(2)
C21 0.034(2) 0.030(2) 0.035(2) -0.0036(16) -0.0021(17) -0.0044(17)
C22 0.048(3) 0.040(3) 0.041(2) 0.006(2) 0.005(2) -0.001(2)
C23 0.038(2) 0.040(2) 0.046(2) 0.001(2) 0.0070(18) 0.0095(18)
C24 0.029(2) 0.032(2) 0.0283(19) 0.0026(16) -0.0071(16) 0.0007(18)
C26 0.039(2) 0.038(2) 0.029(2) 0.0003(17) 0.0043(18) -0.0016(17)
C27 0.034(2) 0.025(2) 0.0305(19) -0.0067(17) 0.0017(17) -0.0037(15)
C28 0.034(2) 0.038(2) 0.035(2) 0.0002(19) 0.0000(18) -0.0055(17)
C29 0.054(3) 0.040(2) 0.040(2) 0.0054(19) -0.006(2) -0.002(2)
C30 0.039(3) 0.044(2) 0.055(3) -0.007(2) -0.011(2) 0.0056(19)
C31 0.033(2) 0.058(3) 0.053(2) -0.012(2) 0.003(2) 0.0026(19)
C32 0.041(2) 0.043(2) 0.035(2) -0.0008(18) 0.0083(19) -0.0025(18)

loop_
_atom_type_symbol
_atom_type_description
_atom_type_scat_dispersion_real
_atom_type_scat_dispersion_imag
_atom_type_scat_source
C C 0.0033 0.0016
;
International Tables for Crystallography
(Vol. C, Tables 4.2.6.8 and 6.1.1.4)
;
H H 0.0000 0.0000
;
International Tables for Crystallography
(Vol. C, Table 6.1.1.4)
;
F F 0.0171 0.0103
;
International Tables for Crystallography
(Vol. C, Tables 4.2.6.8 and 6.1.1.4)
;
O O 0.0106 0.0060
;
International Tables for Crystallography
(Vol. C, Tables 4.2.6.8 and 6.1.1.4)
;
N N 0.0061 0.0033
;
International Tables for Crystallography
(Vol. C, Tables 4.2.6.8 and 6.1.1.4)
;

loop_
_geom_angle_atom_site_label_1
_geom_angle_atom_site_label_2
_geom_angle_atom_site_label_3
_geom_angle
C4 N5 C6 122.1(3)
C4 N5 H5 117(2)
C6 N5 H5 120(2)
C24 N25 C26 121.9(3)
C24 N25 H25 121(2)
C26 N25 H25 117(2)
F1 C1 C2 115.3(3)
F1 C1 C4 115.0(3)
C2 C1 C4 120.0(3)
F1 C1 C3 116.2(3)
C2 C1 C3 58.2(3)
C4 C1 C3 120.5(3)
F3 C2 F2 108.6(3)
F3 C2 C3 121.8(4)
F2 C2 C3 119.6(4)
F3 C2 C1 120.1(3)
F2 C2 C1 118.2(3)
C3 C2 C1 62.3(3)
C2 C3 C1 59.5(3)
C2 C3 H3A 117.8
C1 C3 H3A 117.8
C2 C3 H3B 117.8
C1 C3 H3B 117.8
H3A C3 H3B 115.0
O4 C4 N5 124.8(3)
O4 C4 C1 119.4(3)
N5 C4 C1 115.8(3)
N5 C6 C7 113.4(3)
N5 C6 H6A 108.9
C7 C6 H6A 108.9
N5 C6 H6B 108.9
C7 C6 H6B 108.9
H6A C6 H6B 107.7
C8 C7 C12 118.7(3)
C8 C7 C6 122.5(3)
C12 C7 C6 118.8(3)
C7 C8 C9 120.6(3)
C7 C8 H8 119.7
C9 C8 H8 119.7
C8 C9 C10 120.2(4)
C8 C9 H9 119.9
C10 C9 H9 119.9
C11 C10 C9 119.3(4)
C11 C10 H10 120.3
C9 C10 H10 120.3
C10 C11 C12 120.4(4)
C10 C11 H11 119.8
C12 C11 H11 119.8
C11 C12 C7 120.7(4)
C11 C12 H12 119.6
C7 C12 H12 119.6
F21 C21 C22 114.1(3)
F21 C21 C24 115.0(3)
C22 C21 C24 121.3(3)
F21 C21 C23 115.9(3)
C22 C21 C23 57.8(3)
C24 C21 C23 120.8(3)
F23 C22 F22 108.3(3)
F23 C22 C23 122.1(4)
F22 C22 C23 119.6(3)
F23 C22 C21 120.8(3)
F22 C22 C21 117.6(4)
C23 C22 C21 62.4(3)
C22 C23 C21 59.8(2)
C22 C23 H23A 117.8
C21 C23 H23A 117.8
C22 C23 H23B 117.8
C21 C23 H23B 117.8
H23A C23 H23B 114.9
O24 C24 N25 125.1(3)
O24 C24 C21 119.6(3)
N25 C24 C21 115.2(3)
N25 C26 C27 113.9(3)
N25 C26 H26A 108.8
C27 C26 H26A 108.8
N25 C26 H26B 108.8
C27 C26 H26B 108.8
H26A C26 H26B 107.7
C28 C27 C32 118.0(3)
C28 C27 C26 123.1(3)
C32 C27 C26 118.9(3)
C27 C28 C29 120.7(3)
C27 C28 H28 119.6
C29 C28 H28 119.6
C30 C29 C28 120.4(4)
C30 C29 H29 119.8
C28 C29 H29 119.8
C29 C30 C31 119.5(4)
C29 C30 H30 120.2
C31 C30 H30 120.2
C30 C31 C32 120.5(4)
C30 C31 H31 119.8
C32 C31 H31 119.8
C31 C32 C27 120.8(4)
C31 C32 H32 119.6
C27 C32 H32 119.6

loop_
_geom_bond_atom_site_label_1
_geom_bond_atom_site_label_2
_geom_bond_distance
F1 C1 1.368(4)
F2 C2 1.348(4)
F3 C2 1.337(5)
F21 C21 1.374(4)
F22 C22 1.348(4)
F23 C22 1.343(5)
O4 C4 1.233(4)
O24 C24 1.228(4)
N5 C4 1.328(4)
N5 C6 1.453(4)
N5 H5 0.92(2)
N25 C24 1.334(4)
N25 C26 1.459(4)
N25 H25 0.95(2)
C1 C2 1.478(5)
C1 C4 1.490(5)
C1 C3 1.519(5)
C2 C3 1.457(6)
C3 H3A 0.9900
C3 H3B 0.9900
C6 C7 1.510(5)
C6 H6A 0.9900
C6 H6B 0.9900
C7 C8 1.384(5)
C7 C12 1.387(5)
C8 C9 1.384(5)
C8 H8 0.9500
C9 C10 1.385(6)
C9 H9 0.9500
C10 C11 1.376(6)
C10 H10 0.9500
C11 C12 1.379(5)
C11 H11 0.9500
C12 H12 0.9500
C21 C22 1.484(5)
C21 C24 1.492(5)
C21 C23 1.521(5)
C22 C23 1.453(5)
C23 H23A 0.9900
C23 H23B 0.9900
C26 C27 1.507(5)
C26 H26A 0.9900
C26 H26B 0.9900
C27 C28 1.386(5)
C27 C32 1.395(5)
C28 C29 1.393(5)
C28 H28 0.9500
C29 C30 1.371(6)
C29 H29 0.9500
C30 C31 1.378(6)
C30 H30 0.9500
C31 C32 1.382(5)
C31 H31 0.9500
C32 H32 0.9500

loop_
_geom_hbond_atom_site_label_D
_geom_hbond_atom_site_label_H
_geom_hbond_atom_site_label_A
_geom_hbond_distance_DH
_geom_hbond_distance_HA
_geom_hbond_distance_DA
_geom_hbond_angle_DHA
_geom_hbond_site_symmetry_A
_geom_hbond_publ_flag
N5 H5 O24 0.92(2) 2.11(3) 2.926(4) 147(3) . yes
N25 H25 O4 0.95(2) 1.98(3) 2.878(4) 158(3) 1_545 yes

loop_
_geom_torsion_atom_site_label_1
_geom_torsion_atom_site_label_2
_geom_torsion_atom_site_label_3
_geom_torsion_atom_site_label_4
_geom_torsion
F1 C1 C2 F3 -141.1(3)
C4 C1 C2 F3 3.2(6)
C3 C1 C2 F3 112.6(4)
F1 C1 C2 F2 -4.3(5)
C4 C1 C2 F2 140.0(4)
C3 C1 C2 F2 -110.6(4)
F1 C1 C2 C3 106.3(4)
C4 C1 C2 C3 -109.4(4)
F3 C2 C3 C1 -109.9(4)
F2 C2 C3 C1 108.4(4)
F1 C1 C3 C2 -104.7(3)
C4 C1 C3 C2 108.5(4)
C6 N5 C4 O4 -2.3(5)
C6 N5 C4 C1 176.2(3)
F1 C1 C4 O4 -167.2(3)
C2 C1 C4 O4 48.4(5)
C3 C1 C4 O4 -20.0(5)
F1 C1 C4 N5 14.3(4)
C2 C1 C4 N5 -130.1(4)
C3 C1 C4 N5 161.4(3)
C4 N5 C6 C7 -101.9(4)
N5 C6 C7 C8 21.6(5)
N5 C6 C7 C12 -159.2(3)
C12 C7 C8 C9 1.4(5)
C6 C7 C8 C9 -179.4(3)
C7 C8 C9 C10 -1.2(6)
C8 C9 C10 C11 0.0(6)
C9 C10 C11 C12 1.0(6)
C10 C11 C12 C7 -0.8(6)
C8 C7 C12 C11 -0.4(5)
C6 C7 C12 C11 -179.6(3)
F21 C21 C22 F23 140.7(3)
C24 C21 C22 F23 -3.8(6)
C23 C21 C22 F23 -112.8(4)
F21 C21 C22 F22 4.3(5)
C24 C21 C22 F22 -140.2(4)
C23 C21 C22 F22 110.9(4)
F21 C21 C22 C23 -106.5(3)
C24 C21 C22 C23 109.0(4)
F23 C22 C23 C21 110.7(4)
F22 C22 C23 C21 -107.7(4)
F21 C21 C23 C22 103.3(4)
C24 C21 C23 C22 -109.9(4)
C26 N25 C24 O24 5.2(5)
C26 N25 C24 C21 -172.5(3)
F21 C21 C24 O24 169.1(3)
C22 C21 C24 O24 -46.7(5)
C23 C21 C24 O24 22.0(5)
F21 C21 C24 N25 -13.1(4)
C22 C21 C24 N25 131.1(4)
C23 C21 C24 N25 -160.2(3)
C24 N25 C26 C27 93.7(4)
N25 C26 C27 C28 0.5(5)
N25 C26 C27 C32 -179.1(3)
C32 C27 C28 C29 -1.7(5)
C26 C27 C28 C29 178.7(3)
C27 C28 C29 C30 1.0(5)
C28 C29 C30 C31 0.5(6)
C29 C30 C31 C32 -1.2(6)
C30 C31 C32 C27 0.4(6)
C28 C27 C32 C31 1.0(5)
C26 C27 C32 C31 -179.3(3)
